data_1560224
loop_
_publ_author_name
'Wagner, Hannah K.'
'Wadepohl, Hubert'
'Ballmann, Joachim'

_publ_section_title
;
 A 2,2&#x2032;-diphosphinotolane as a versatile precursor for the
 synthesis of P-ylidic mesoionic carbenes via reversible C--P bond
 formation
;
_journal_issue 10
_journal_name_full 'Chemical Science'
_journal_page_first 3693
_journal_page_last 3701
_journal_paper_doi 10.1039/D0SC06128J
_journal_volume 12
_journal_year 2021
_chemical_formula_sum 'C45 H60 Cl N O2 P2 Pt'
_chemical_formula_weight 939.42
_chemical_properties_physical 'air-sensitive, moisture-sensitive'
_space_group_crystal_system monoclinic
_space_group_IT_number 14
_space_group_name_Hall '-P 2ybc'
_space_group_name_H-M_alt 'P 1 21/c 1'
_atom_sites_solution_hydrogens geom
_atom_sites_solution_primary direct
_atom_sites_solution_secondary difmap
_audit_block_code ba_hw13
_audit_creation_date 2019-04-08
_audit_creation_method
;
encif (version 1.112)

encifer (version_id = 270009.64)

Olex2 1.3
(compiled 2020.01.31 svn.r88ba2a3 for OlexSys, GUI svn.r6032)
;
_audit_update_record
;
2020-10-08 deposited with the CCDC.	2021-01-22 downloaded from the CCDC.
;
_cell_angle_alpha 90
_cell_angle_beta 114.9474(12)
_cell_angle_gamma 90
_cell_formula_units_Z 4
_cell_length_a 18.17660(19)
_cell_length_b 11.59885(8)
_cell_length_c 21.4296(2)
_cell_measurement_reflns_used 57822
_cell_measurement_temperature 120(1)
_cell_measurement_theta_max 33.9190
_cell_measurement_theta_min 2.4710
_cell_volume 4096.41(8)
_computing_cell_refinement 'CrysAlisPro 1.171.40.45a (Rigaku OD, 2019)'
_computing_data_collection 'CrysAlisPro 1.171.40.45a (Rigaku OD, 2019)'
_computing_data_reduction 'CrysAlisPro 1.171.40.45a (Rigaku OD, 2019)'
_computing_publication_material 'encif (Wadepohl, 2009-19); encifer (Allen et al., 2004)'
_computing_structure_refinement 'SHELXL 2018/3 (Sheldrick, 2015)'
_computing_structure_solution 'SIR2019 (Giacovazzo et al., 2019)'
_diffrn_ambient_temperature 120(1)
_diffrn_detector 'CCD plate'
_diffrn_detector_area_resol_mean 7.9621
_diffrn_detector_type Eos
_diffrn_measured_fraction_theta_full 0.999
_diffrn_measured_fraction_theta_max 0.976
_diffrn_measurement_details
;
List of Runs (angles in degrees, time in seconds):

  # Type    Start    End  Width  t~exp~   \w     \q     \k     \f   Frames
#--------------------------------------------------------------------------
  1  \w      2.00 103.00   1.00   20.00    --   32.43  77.00  30.00  101
  2  \w      2.00 103.00   1.00   20.00    --   32.43  77.00-150.00  101
  3  \w    -40.00  58.00   1.00   20.00    --   32.43 -38.00  60.00   98
  4  \w      2.00 103.00   1.00   20.00    --   32.43  77.00 120.00  101
  5  \w    -38.00  62.00   1.00   20.00    --   32.43 -77.00  30.00  100
  6  \w      7.00 105.00   1.00   20.00    --   32.43  38.00   0.00   98
  7  \w    -20.00  74.00   1.00   20.00    --   32.43 -99.00-150.00   94
  8  \w    -40.00  58.00   1.00   20.00    --   32.43 -38.00-120.00   98
  9  \w    -20.00  74.00   1.00   20.00    --   32.43 -99.00 -30.00   94
 10  \w      2.00 103.00   1.00   20.00    --   32.43  77.00 150.00  101
 11  \w      2.00 103.00   1.00   20.00    --   32.43  77.00 -60.00  101
 12  \w    -51.00  47.00   1.00   20.00    --  -25.00  37.00  69.00   98
 13  \w     -5.00  24.00   1.00   20.00    --   28.00  82.00  -5.47   29
 14  \w    -36.00  54.00   1.00   20.00    --   32.43 -57.00 -60.00   90
 15  \w    -40.00  58.00   1.00   20.00    --   32.43 -38.00-180.00   98
 16  \w     12.00 101.00   1.00   20.00    --   32.43  57.00-120.00   89
 17  \w      7.00 105.00   1.00   20.00    --   32.43  38.00 150.00   98
 18  \w      2.00 103.00   1.00   20.00    --   32.43  77.00-120.00  101
 19  \f      0.00  25.00   1.00   20.00 -15.79  32.43 -40.00    --    25
 20  \w    -20.00  74.00   1.00   20.00    --   32.43 -99.00 120.00   94
;
_diffrn_measurement_device 'four-circle diffractometer'
_diffrn_measurement_device_type 'Agilent SuperNova, Dual, Cu at home/near, Eos'
_diffrn_measurement_method '\w and \f scans'
_diffrn_measurement_specimen_support 'polyimid foil'
_diffrn_orient_matrix_type 'CrysAlisPro convention (1999,Acta A55,543-557)'
_diffrn_orient_matrix_UB_11 0.0429617000
_diffrn_orient_matrix_UB_12 -0.0004402000
_diffrn_orient_matrix_UB_13 0.0173990000
_diffrn_orient_matrix_UB_21 -0.0001268000
_diffrn_orient_matrix_UB_22 -0.0609691000
_diffrn_orient_matrix_UB_23 -0.0025401000
_diffrn_orient_matrix_UB_31 0.0026390000
_diffrn_orient_matrix_UB_32 0.0045870000
_diffrn_orient_matrix_UB_33 -0.0320000000
_diffrn_radiation_collimation 'focusing mirrors'
_diffrn_radiation_monochromator mirror
_diffrn_radiation_probe x-ray
_diffrn_radiation_type 'Mo K\a'
_diffrn_radiation_wavelength 0.71073
_diffrn_radiation_xray_symbol K-L~2,3~
_diffrn_reflns_av_R_equivalents 0.0594
_diffrn_reflns_av_unetI/netI 0.0294
_diffrn_reflns_Laue_measured_fraction_full 0.999
_diffrn_reflns_Laue_measured_fraction_max 0.976
_diffrn_reflns_limit_h_max 29
_diffrn_reflns_limit_h_min -29
_diffrn_reflns_limit_k_max 18
_diffrn_reflns_limit_k_min -18
_diffrn_reflns_limit_l_max 34
_diffrn_reflns_limit_l_min -34
_diffrn_reflns_number 210353
_diffrn_reflns_point_group_measured_fraction_full 0.999
_diffrn_reflns_point_group_measured_fraction_max 0.976
_diffrn_reflns_theta_full 25.242
_diffrn_reflns_theta_max 34.806
_diffrn_reflns_theta_min 2.147
_diffrn_source 'microfocus X-Ray tube'
_diffrn_source_type 'Agilent SuperNova (Mo) X-ray Source'
_exptl_absorpt_coefficient_mu 3.607
_exptl_absorpt_correction_T_max 1.000
_exptl_absorpt_correction_T_min 0.629
_exptl_absorpt_correction_type gaussian
_exptl_absorpt_process_details
;
CrysAlisPro 1.171.40.45a (Rigaku Oxford Diffraction, 2019)
Numerical absorption correction based on gaussian integration over
 a multifaceted crystal model (Busing & Levy, 1957).
Empirical absorption correction using spherical harmonics,
 implemented in SCALE3 ABSPACK scaling algorithm.
;
_exptl_crystal_colour yellow
_exptl_crystal_colour_primary yellow
_exptl_crystal_density_diffrn 1.523
_exptl_crystal_description block
_exptl_crystal_F_000 1912
_exptl_crystal_size_max 0.189
_exptl_crystal_size_mid 0.093
_exptl_crystal_size_min 0.051
_refine_diff_density_max 2.467
_refine_diff_density_min -2.656
_refine_diff_density_rms 0.118
_refine_ls_extinction_method none
_refine_ls_goodness_of_fit_ref 1.104
_refine_ls_hydrogen_treatment constr
_refine_ls_matrix_type full
_refine_ls_number_parameters 432
_refine_ls_number_reflns 17347
_refine_ls_number_restraints 30
_refine_ls_restrained_S_all 1.103
_refine_ls_R_factor_all 0.0408
_refine_ls_R_factor_gt 0.0313
_refine_ls_shift/su_max 0.001
_refine_ls_shift/su_mean 0.000
_refine_ls_structure_factor_coef Fsqd
_refine_ls_weighting_details 'w=1/[\s^2^(Fo^2^)+(0.0176P)^2^+6.1104P] where P=(Fo^2^+2Fc^2^)/3'
_refine_ls_weighting_scheme calc
_refine_ls_wR_factor_gt 0.0592
_refine_ls_wR_factor_ref 0.0617
_reflns_Friedel_coverage 0.000
_reflns_number_gt 14940
_reflns_number_total 17347
_reflns_threshold_expression 'I > 2\s(I)'
_cod_data_source_file d0sc06128j2.cif
_cod_data_source_block ba_hw13_sq
_cod_depositor_comments 'Adding full bibliography for 1560218--1560233.cif.'
_cod_original_cell_volume 4096.41(7)
_cod_original_sg_symbol_H-M 'P 21/c'
_cod_database_code 1560224
_audit_block_refno 3319
_audit_block_usercomment 'HW148, block, yellow'
_shelx_space_group_comment
;
The symmetry employed for this shelxl refinement is uniquely defined
by the following loop, which should always be used as a source of
symmetry information in preference to the above space-group names.
They are only intended as comments.
;
_shelx_estimated_absorpt_t_max 0.714
_shelx_estimated_absorpt_t_min 0.714
_reflns_odcompleteness_completeness 99.94
_reflns_odcompleteness_iscentric 1
_reflns_odcompleteness_theta 33.07
_shelxl_version_number 2018/3
_olex2_refinement_description
;
1. Fixed Uiso
 At 1.2 times of:
  All C(H) groups, All C(H,H) groups
 At 1.5 times of:
  All C(H,H,H) groups
2. Rigid body (RIGU) restrains
 O51, C52, C53, C54, C55
 with sigma for 1-2 distances of 0.004 and sigma for 1-3 distances of 0.004
3.a Ternary CH refined with riding coordinates:
 C15(H15), C18(H18), C21(H21), C24(H24)
3.b Secondary CH2 refined with riding coordinates:
 C52(H52A,H52B), C53(H53A,H53B), C54(H54A,H54B), C55(H55A,H55B)
3.c Aromatic/amide H refined with riding coordinates:
 C4(H4), C5(H5), C6(H6), C7(H7), C11(H11), C12(H12), C13(H13), C14(H14),
 C28(H28), C29(H29), C30(H30), C31(H31), C34(H34), C35(H35), C36(H36), C37(H37)
3.d Idealised Me refined as rotating group:
 C16(H16A,H16B,H16C), C17(H17A,H17B,H17C), C19(H19A,H19B,H19C), C20(H20A,H20B,
 H20C), C22(H22A,H22B,H22C), C23(H23A,H23B,H23C), C25(H25A,H25B,H25C), C26(H26A,
 H26B,H26C)
;
_platon_squeeze_void_probe_radius 1.20
_oxdiff_exptl_absorpt_empirical_details
;
Empirical correction (ABSPACK) includes:
- Absorption correction using spherical harmonics
- Frame scaling
- Detector area scaling
;
_oxdiff_exptl_absorpt_empirical_full_max 1.224
_oxdiff_exptl_absorpt_empirical_full_min 0.906
_cell_oxdiff_length_a 18.1774(3)
_cell_oxdiff_length_b 11.60075(17)
_cell_oxdiff_length_c 21.4288(3)
_cell_oxdiff_angle_alpha 90.0036(12)
_cell_oxdiff_angle_beta 114.9681(16)
_cell_oxdiff_angle_gamma 90.0171(13)
_cell_oxdiff_volume 4096.41(10)
_cell_oxdiff_measurement_reflns_used 57599

loop_
_symmetry_equiv_pos_as_xyz
'x, y, z'
'-x, y+1/2, -z+1/2'
'-x, -y, -z'
'x, -y-1/2, z-1/2'

loop_
_atom_site_label
_atom_site_type_symbol
_atom_site_fract_x
_atom_site_fract_y
_atom_site_fract_z
_atom_site_U_iso_or_equiv
_atom_site_adp_type
_atom_site_occupancy
_atom_site_site_symmetry_order
_atom_site_calc_flag
_atom_site_refinement_flags_posn
_atom_site_refinement_flags_adp
_atom_site_refinement_flags_occupancy
_atom_site_disorder_assembly
_atom_site_disorder_group
Pt Pt 0.63891(2) 0.53454(2) 0.32127(2) 0.01306(2) Uani 1 1 d . . . . .
P1 P 0.84644(3) 0.38098(5) 0.27416(3) 0.01488(9) Uani 1 1 d . . . . .
P2 P 0.60968(3) 0.61303(5) 0.21872(3) 0.01611(9) Uani 1 1 d . . . . .
N38 N 0.69272(11) 0.49541(16) 0.42720(9) 0.0158(3) Uani 1 1 d . . . . .
C1 C 0.77675(12) 0.49084(17) 0.27489(11) 0.0153(3) Uani 1 1 d . . . . .
C2 C 0.72548(12) 0.44809(16) 0.30114(10) 0.0137(3) Uani 1 1 d . . . . .
C3 C 0.73656(12) 0.32152(17) 0.31498(10) 0.0145(3) Uani 1 1 d . . . . .
C4 C 0.69159(12) 0.25237(18) 0.33904(11) 0.0168(4) Uani 1 1 d . . . . .
H4 H 0.649760 0.285091 0.348906 0.020 Uiso 1 1 calc R U . . .
C5 C 0.70824(14) 0.13493(19) 0.34859(12) 0.0213(4) Uani 1 1 d . . . . .
H5 H 0.677665 0.087875 0.365289 0.026 Uiso 1 1 calc R U . . .
C6 C 0.76905(14) 0.08531(19) 0.33404(13) 0.0242(4) Uani 1 1 d . . . . .
H6 H 0.778900 0.004753 0.340184 0.029 Uiso 1 1 calc R U . . .
C7 C 0.81552(13) 0.15291(19) 0.31056(12) 0.0211(4) Uani 1 1 d . . . . .
H7 H 0.857227 0.119786 0.300679 0.025 Uiso 1 1 calc R U . . .
C8 C 0.79898(12) 0.27055(17) 0.30203(11) 0.0156(3) Uani 1 1 d . . . . .
C9 C 0.77757(13) 0.61174(18) 0.25345(11) 0.0184(4) Uani 1 1 d . . . . .
C10 C 0.70546(14) 0.67850(18) 0.22798(11) 0.0187(4) Uani 1 1 d . . . . .
C11 C 0.71015(17) 0.7947(2) 0.21236(13) 0.0255(5) Uani 1 1 d . . . . .
H11 H 0.662362 0.840530 0.195850 0.031 Uiso 1 1 calc R U . . .
C12 C 0.78300(18) 0.8444(2) 0.22045(14) 0.0303(5) Uani 1 1 d . . . . .
H12 H 0.785001 0.923991 0.210701 0.036 Uiso 1 1 calc R U . . .
C13 C 0.85245(17) 0.7787(2) 0.24258(15) 0.0311(5) Uani 1 1 d . . . . .
H13 H 0.902067 0.812005 0.246773 0.037 Uiso 1 1 calc R U . . .
C14 C 0.84954(16) 0.6631(2) 0.25879(14) 0.0269(5) Uani 1 1 d . . . . .
H14 H 0.897596 0.617995 0.273835 0.032 Uiso 1 1 calc R U . . .
C15 C 0.95016(13) 0.4052(2) 0.33792(12) 0.0207(4) Uani 1 1 d . . . . .
H15 H 0.975455 0.463373 0.318563 0.025 Uiso 1 1 calc R U . . .
C16 C 0.95088(16) 0.4554(2) 0.40446(13) 0.0298(5) Uani 1 1 d . . . . .
H16A H 0.916747 0.524540 0.393599 0.045 Uiso 1 1 calc R U . . .
H16B H 1.006590 0.475739 0.435994 0.045 Uiso 1 1 calc R U . . .
H16C H 0.929769 0.397983 0.426266 0.045 Uiso 1 1 calc R U . . .
C17 C 1.00088(14) 0.2947(2) 0.35218(14) 0.0287(5) Uani 1 1 d . . . . .
H17A H 0.984854 0.242140 0.380059 0.043 Uiso 1 1 calc R U . . .
H17B H 1.058511 0.313937 0.377120 0.043 Uiso 1 1 calc R U . . .
H17C H 0.991720 0.257396 0.308483 0.043 Uiso 1 1 calc R U . . .
C18 C 0.84465(13) 0.3470(2) 0.19066(11) 0.0200(4) Uani 1 1 d . . . . .
H18 H 0.887009 0.287041 0.197982 0.024 Uiso 1 1 calc R U . . .
C19 C 0.86536(19) 0.4519(3) 0.15791(14) 0.0368(6) Uani 1 1 d . . . . .
H19A H 0.822806 0.510257 0.147295 0.055 Uiso 1 1 calc R U . . .
H19B H 0.869106 0.428423 0.115412 0.055 Uiso 1 1 calc R U . . .
H19C H 0.917450 0.484113 0.190032 0.055 Uiso 1 1 calc R U . . .
C20 C 0.76273(15) 0.2958(2) 0.14301(13) 0.0292(5) Uani 1 1 d . . . . .
H20A H 0.754430 0.223014 0.162345 0.044 Uiso 1 1 calc R U . . .
H20B H 0.761796 0.281595 0.097605 0.044 Uiso 1 1 calc R U . . .
H20C H 0.719387 0.349981 0.138496 0.044 Uiso 1 1 calc R U . . .
C21 C 0.53037(15) 0.7256(2) 0.18931(12) 0.0235(4) Uani 1 1 d . . . . .
H21 H 0.480482 0.685357 0.186648 0.028 Uiso 1 1 calc R U . . .
C22 C 0.54605(17) 0.8197(2) 0.24392(13) 0.0282(5) Uani 1 1 d . . . . .
H22A H 0.568746 0.784622 0.289801 0.042 Uiso 1 1 calc R U . . .
H22B H 0.494871 0.858355 0.235870 0.042 Uiso 1 1 calc R U . . .
H22C H 0.584523 0.876219 0.240931 0.042 Uiso 1 1 calc R U . . .
C23 C 0.50508(18) 0.7780(2) 0.11709(13) 0.0319(6) Uani 1 1 d . . . . .
H23A H 0.552681 0.811765 0.113689 0.048 Uiso 1 1 calc R U . . .
H23B H 0.464239 0.838091 0.109388 0.048 Uiso 1 1 calc R U . . .
H23C H 0.482228 0.717512 0.082266 0.048 Uiso 1 1 calc R U . . .
C24 C 0.58176(14) 0.5076(2) 0.14702(11) 0.0205(4) Uani 1 1 d . . . . .
H24 H 0.614202 0.436620 0.167471 0.025 Uiso 1 1 calc R U . . .
C25 C 0.60354(16) 0.5434(3) 0.08796(12) 0.0296(5) Uani 1 1 d . . . . .
H25A H 0.570595 0.609989 0.063942 0.044 Uiso 1 1 calc R U . . .
H25B H 0.592768 0.479055 0.055632 0.044 Uiso 1 1 calc R U . . .
H25C H 0.661155 0.563922 0.106571 0.044 Uiso 1 1 calc R U . . .
C26 C 0.49244(15) 0.4717(2) 0.12078(12) 0.0281(5) Uani 1 1 d . . . . .
H26A H 0.479496 0.456810 0.160045 0.042 Uiso 1 1 calc R U . . .
H26B H 0.483079 0.401648 0.092931 0.042 Uiso 1 1 calc R U . . .
H26C H 0.457719 0.533849 0.092607 0.042 Uiso 1 1 calc R U . . .
C27 C 0.55025(13) 0.59218(18) 0.35042(11) 0.0167(4) Uani 1 1 d . . . . .
C28 C 0.46941(13) 0.6232(2) 0.31056(12) 0.0216(4) Uani 1 1 d . . . . .
H28 H 0.450636 0.625778 0.261953 0.026 Uiso 1 1 calc R U . . .
C29 C 0.41527(15) 0.6504(2) 0.33877(13) 0.0271(5) Uani 1 1 d . . . . .
H29 H 0.360952 0.670945 0.309530 0.033 Uiso 1 1 calc R U . . .
C30 C 0.44041(16) 0.6476(2) 0.40932(14) 0.0304(5) Uani 1 1 d . . . . .
H30 H 0.404113 0.668353 0.428887 0.036 Uiso 1 1 calc R U . . .
C31 C 0.51937(16) 0.6140(2) 0.45126(12) 0.0276(5) Uani 1 1 d . . . . .
H31 H 0.537111 0.610604 0.499743 0.033 Uiso 1 1 calc R U . . .
C32 C 0.57286(13) 0.58507(19) 0.42194(11) 0.0188(4) Uani 1 1 d . . . . .
C33 C 0.65383(13) 0.53892(19) 0.46394(10) 0.0184(4) Uani 1 1 d . . . . .
C34 C 0.69170(16) 0.5379(3) 0.53581(12) 0.0303(5) Uani 1 1 d . . . . .
H34 H 0.664771 0.569691 0.561394 0.036 Uiso 1 1 calc R U . . .
C35 C 0.76811(17) 0.4909(3) 0.56973(12) 0.0307(5) Uani 1 1 d . . . . .
H35 H 0.793749 0.489061 0.618594 0.037 Uiso 1 1 calc R U . . .
C36 C 0.80697(15) 0.4463(2) 0.53167(12) 0.0252(5) Uani 1 1 d . . . . .
H36 H 0.859527 0.413292 0.553890 0.030 Uiso 1 1 calc R U . . .
C37 C 0.76789(13) 0.45090(19) 0.46094(11) 0.0200(4) Uani 1 1 d . . . . .
H37 H 0.794920 0.421540 0.434828 0.024 Uiso 1 1 calc R U . . .
Cl Cl 1.06560(3) 0.57252(5) 0.28153(3) 0.02654(11) Uani 1 1 d . . . . .
O51 O 0.7232(2) -0.1197(3) 0.41359(18) 0.0853(10) Uani 1 1 d . . . . .
C52 C 0.7266(3) -0.1284(4) 0.4796(2) 0.0687(12) Uani 1 1 d . . . . .
H52A H 0.680940 -0.175852 0.478744 0.082 Uiso 1 1 calc R U . . .
H52B H 0.722697 -0.050915 0.497303 0.082 Uiso 1 1 calc R U . . .
C53 C 0.8033(3) -0.1818(5) 0.5236(3) 0.0923(18) Uani 1 1 d . . . . .
H53A H 0.795607 -0.238818 0.554707 0.111 Uiso 1 1 calc R U . . .
H53B H 0.842818 -0.122963 0.551742 0.111 Uiso 1 1 calc R U . . .
C54 C 0.8320(3) -0.2395(4) 0.4755(2) 0.0713(13) Uani 1 1 d . . . . .
H54A H 0.885152 -0.208151 0.481400 0.086 Uiso 1 1 calc R U . . .
H54B H 0.837386 -0.323672 0.483909 0.086 Uiso 1 1 calc R U . . .
C55 C 0.7697(3) -0.2147(3) 0.4063(2) 0.0691(13) Uani 1 1 d . . . . .
H55A H 0.795153 -0.193914 0.375115 0.083 Uiso 1 1 calc R U . . .
H55B H 0.734521 -0.282845 0.387237 0.083 Uiso 1 1 calc R U . . .

loop_
_atom_site_aniso_label
_atom_site_aniso_U_11
_atom_site_aniso_U_22
_atom_site_aniso_U_33
_atom_site_aniso_U_23
_atom_site_aniso_U_13
_atom_site_aniso_U_12
Pt 0.01465(3) 0.01380(3) 0.01213(3) 0.00116(3) 0.00702(2) 0.00243(3)
P1 0.0129(2) 0.0162(2) 0.0176(2) 0.00006(18) 0.00850(18) -0.00083(17)
P2 0.0200(2) 0.0163(2) 0.0140(2) 0.00267(18) 0.00910(19) 0.00456(19)
N38 0.0171(8) 0.0167(7) 0.0140(7) 0.0010(6) 0.0070(6) 0.0013(6)
C1 0.0154(8) 0.0144(8) 0.0187(9) 0.0009(7) 0.0097(7) -0.0001(6)
C2 0.0133(8) 0.0137(8) 0.0147(8) 0.0001(6) 0.0064(7) -0.0008(6)
C3 0.0136(8) 0.0144(8) 0.0162(8) 0.0000(7) 0.0069(7) -0.0003(6)
C4 0.0152(8) 0.0177(9) 0.0198(9) 0.0016(7) 0.0098(7) 0.0002(7)
C5 0.0207(10) 0.0186(9) 0.0273(11) 0.0038(8) 0.0128(9) -0.0011(8)
C6 0.0243(11) 0.0156(9) 0.0356(13) 0.0036(9) 0.0154(10) 0.0011(8)
C7 0.0198(10) 0.0166(9) 0.0304(11) 0.0008(8) 0.0139(9) 0.0035(7)
C8 0.0133(8) 0.0158(8) 0.0192(9) 0.0002(7) 0.0083(7) 0.0006(6)
C9 0.0226(10) 0.0158(9) 0.0206(9) 0.0006(7) 0.0129(8) -0.0018(7)
C10 0.0266(10) 0.0158(9) 0.0173(9) 0.0021(7) 0.0126(8) 0.0006(8)
C11 0.0389(13) 0.0169(9) 0.0256(11) 0.0056(8) 0.0184(10) 0.0024(9)
C12 0.0482(16) 0.0177(10) 0.0322(13) 0.0042(9) 0.0240(12) -0.0035(10)
C13 0.0379(14) 0.0232(11) 0.0402(14) 0.0012(10) 0.0242(12) -0.0105(10)
C14 0.0272(11) 0.0216(11) 0.0366(13) 0.0034(9) 0.0181(10) -0.0039(9)
C15 0.0144(9) 0.0262(10) 0.0217(10) -0.0012(8) 0.0081(8) -0.0037(8)
C16 0.0263(11) 0.0364(14) 0.0240(11) -0.0078(10) 0.0079(9) -0.0029(10)
C17 0.0154(10) 0.0373(13) 0.0289(12) -0.0017(10) 0.0051(9) 0.0049(9)
C18 0.0168(9) 0.0267(10) 0.0192(9) -0.0026(8) 0.0103(8) -0.0006(8)
C19 0.0446(16) 0.0461(17) 0.0231(11) 0.0001(11) 0.0177(11) -0.0178(13)
C20 0.0223(11) 0.0396(14) 0.0266(12) -0.0128(10) 0.0112(9) -0.0044(10)
C21 0.0297(11) 0.0230(10) 0.0209(10) 0.0073(8) 0.0136(9) 0.0119(9)
C22 0.0387(14) 0.0222(11) 0.0289(12) 0.0051(9) 0.0193(11) 0.0125(10)
C23 0.0400(14) 0.0331(13) 0.0235(11) 0.0134(10) 0.0141(11) 0.0147(11)
C24 0.0210(10) 0.0254(10) 0.0149(9) -0.0001(7) 0.0073(8) 0.0039(8)
C25 0.0322(12) 0.0418(14) 0.0186(10) -0.0022(10) 0.0145(9) 0.0016(11)
C26 0.0255(11) 0.0360(13) 0.0205(10) -0.0012(10) 0.0076(9) -0.0011(10)
C27 0.0193(9) 0.0169(9) 0.0162(9) 0.0021(7) 0.0098(7) 0.0044(7)
C28 0.0204(10) 0.0276(11) 0.0191(10) 0.0038(8) 0.0106(8) 0.0074(8)
C29 0.0212(10) 0.0354(13) 0.0289(12) 0.0073(10) 0.0145(9) 0.0101(9)
C30 0.0307(12) 0.0402(14) 0.0298(12) 0.0061(11) 0.0220(11) 0.0140(11)
C31 0.0322(12) 0.0355(13) 0.0209(10) 0.0038(9) 0.0170(10) 0.0119(10)
C32 0.0215(10) 0.0199(10) 0.0178(9) 0.0011(7) 0.0112(8) 0.0047(8)
C33 0.0222(9) 0.0204(9) 0.0145(8) 0.0004(7) 0.0095(7) 0.0031(8)
C34 0.0343(13) 0.0419(14) 0.0148(9) -0.0002(10) 0.0106(9) 0.0116(11)
C35 0.0331(13) 0.0415(14) 0.0145(10) 0.0017(9) 0.0072(9) 0.0081(11)
C36 0.0231(10) 0.0314(12) 0.0179(10) 0.0029(8) 0.0055(8) 0.0048(9)
C37 0.0185(9) 0.0238(10) 0.0175(9) 0.0009(8) 0.0073(7) 0.0036(8)
Cl 0.0183(2) 0.0278(3) 0.0334(3) 0.0083(2) 0.0108(2) -0.00307(19)
O51 0.101(3) 0.071(2) 0.071(2) 0.0281(17) 0.0251(19) 0.0173(19)
C52 0.074(3) 0.071(3) 0.063(3) 0.023(2) 0.031(2) 0.020(2)
C53 0.091(4) 0.107(4) 0.060(3) 0.002(3) 0.013(3) 0.036(3)
C54 0.083(3) 0.067(3) 0.044(2) -0.0223(19) 0.007(2) 0.009(2)
C55 0.102(3) 0.0330(17) 0.051(2) 0.0005(16) 0.011(2) -0.0162(19)

loop_
_atom_type_symbol
_atom_type_description
_atom_type_scat_dispersion_real
_atom_type_scat_dispersion_imag
_atom_type_scat_source
C C 0.0033 0.0016 'International Tables Vol C Tables 4.2.6.8 and 6.1.1.4'
H H 0.0000 0.0000 'International Tables Vol C Tables 4.2.6.8 and 6.1.1.4'
Cl Cl 0.1484 0.1585 'International Tables Vol C Tables 4.2.6.8 and 6.1.1.4'
N N 0.0061 0.0033 'International Tables Vol C Tables 4.2.6.8 and 6.1.1.4'
O O 0.0106 0.0060 'International Tables Vol C Tables 4.2.6.8 and 6.1.1.4'
P P 0.1023 0.0942 'International Tables Vol C Tables 4.2.6.8 and 6.1.1.4'
Pt Pt -1.7033 8.3905 'International Tables Vol C Tables 4.2.6.8 and 6.1.1.4'

loop_
_exptl_crystal_face_index_h
_exptl_crystal_face_index_k
_exptl_crystal_face_index_l
_exptl_crystal_face_perp_dist
-5 -15 14 0.0443
-12 0 30 0.0647
12 -1 -30 0.0626
5 15 -13 0.0477
23 -1 1 0.0266
-23 1 -1 0.0244

loop_
_geom_angle_atom_site_label_1
_geom_angle_atom_site_label_2
_geom_angle_atom_site_label_3
_geom_angle
_geom_angle_site_symmetry_1
_geom_angle_site_symmetry_3
_geom_angle_publ_flag
N38 Pt P2 163.82(5) . . ?
C2 Pt P2 82.97(6) . . ?
C2 Pt N38 94.14(7) . . ?
C2 Pt C27 169.00(8) . . ?
C27 Pt P2 105.89(6) . . ?
C27 Pt N38 79.12(7) . . ?
C1 P1 C15 113.14(10) . . ?
C1 P1 C18 116.15(10) . . ?
C8 P1 C1 93.66(9) . . ?
C8 P1 C15 110.67(10) . . ?
C8 P1 C18 111.33(10) . . ?
C18 P1 C15 110.74(10) . . ?
C10 P2 Pt 104.03(7) . . ?
C10 P2 C21 108.24(11) . . ?
C10 P2 C24 106.14(10) . . ?
C21 P2 Pt 116.92(7) . . ?
C21 P2 C24 106.33(11) . . ?
C24 P2 Pt 114.54(8) . . ?
C33 N38 Pt 115.21(14) . . ?
C37 N38 Pt 124.34(14) . . ?
C37 N38 C33 119.23(18) . . ?
C2 C1 P1 110.52(15) . . ?
C2 C1 C9 124.72(18) . . ?
C9 C1 P1 124.69(15) . . ?
C1 C2 Pt 128.51(15) . . ?
C1 C2 C3 112.29(17) . . ?
C3 C2 Pt 119.20(13) . . ?
C4 C3 C2 126.10(18) . . ?
C4 C3 C8 118.68(18) . . ?
C8 C3 C2 115.22(17) . . ?
C3 C4 H4 120.2 . . ?
C3 C4 C5 119.60(19) . . ?
C5 C4 H4 120.2 . . ?
C4 C5 H5 119.5 . . ?
C4 C5 C6 121.0(2) . . ?
C6 C5 H5 119.5 . . ?
C5 C6 H6 119.7 . . ?
C7 C6 C5 120.5(2) . . ?
C7 C6 H6 119.7 . . ?
C6 C7 H7 121.0 . . ?
C8 C7 C6 118.0(2) . . ?
C8 C7 H7 121.0 . . ?
C3 C8 P1 107.98(15) . . ?
C7 C8 P1 129.79(16) . . ?
C7 C8 C3 122.23(19) . . ?
C10 C9 C1 120.57(19) . . ?
C14 C9 C1 120.7(2) . . ?
C14 C9 C10 118.7(2) . . ?
C9 C10 P2 119.82(16) . . ?
C11 C10 P2 121.61(18) . . ?
C11 C10 C9 118.5(2) . . ?
C10 C11 H11 119.3 . . ?
C12 C11 C10 121.4(2) . . ?
C12 C11 H11 119.3 . . ?
C11 C12 H12 120.0 . . ?
C13 C12 C11 120.1(2) . . ?
C13 C12 H12 120.0 . . ?
C12 C13 H13 120.2 . . ?
C12 C13 C14 119.6(2) . . ?
C14 C13 H13 120.2 . . ?
C9 C14 H14 119.2 . . ?
C13 C14 C9 121.5(2) . . ?
C13 C14 H14 119.2 . . ?
P1 C15 H15 107.7 . . ?
C16 C15 P1 110.82(16) . . ?
C16 C15 H15 107.7 . . ?
C17 C15 P1 111.45(16) . . ?
C17 C15 H15 107.7 . . ?
C17 C15 C16 111.3(2) . . ?
C15 C16 H16A 109.5 . . ?
C15 C16 H16B 109.5 . . ?
C15 C16 H16C 109.5 . . ?
H16A C16 H16B 109.5 . . ?
H16A C16 H16C 109.5 . . ?
H16B C16 H16C 109.5 . . ?
C15 C17 H17A 109.5 . . ?
C15 C17 H17B 109.5 . . ?
C15 C17 H17C 109.5 . . ?
H17A C17 H17B 109.5 . . ?
H17A C17 H17C 109.5 . . ?
H17B C17 H17C 109.5 . . ?
P1 C18 H18 107.7 . . ?
C19 C18 P1 111.96(17) . . ?
C19 C18 H18 107.7 . . ?
C20 C18 P1 110.48(15) . . ?
C20 C18 H18 107.7 . . ?
C20 C18 C19 111.2(2) . . ?
C18 C19 H19A 109.5 . . ?
C18 C19 H19B 109.5 . . ?
C18 C19 H19C 109.5 . . ?
H19A C19 H19B 109.5 . . ?
H19A C19 H19C 109.5 . . ?
H19B C19 H19C 109.5 . . ?
C18 C20 H20A 109.5 . . ?
C18 C20 H20B 109.5 . . ?
C18 C20 H20C 109.5 . . ?
H20A C20 H20B 109.5 . . ?
H20A C20 H20C 109.5 . . ?
H20B C20 H20C 109.5 . . ?
P2 C21 H21 104.3 . . ?
C22 C21 P2 112.02(17) . . ?
C22 C21 H21 104.3 . . ?
C22 C21 C23 111.4(2) . . ?
C23 C21 P2 118.72(17) . . ?
C23 C21 H21 104.3 . . ?
C21 C22 H22A 109.5 . . ?
C21 C22 H22B 109.5 . . ?
C21 C22 H22C 109.5 . . ?
H22A C22 H22B 109.5 . . ?
H22A C22 H22C 109.5 . . ?
H22B C22 H22C 109.5 . . ?
C21 C23 H23A 109.5 . . ?
C21 C23 H23B 109.5 . . ?
C21 C23 H23C 109.5 . . ?
H23A C23 H23B 109.5 . . ?
H23A C23 H23C 109.5 . . ?
H23B C23 H23C 109.5 . . ?
P2 C24 H24 105.9 . . ?
C25 C24 P2 115.38(18) . . ?
C25 C24 H24 105.9 . . ?
C25 C24 C26 111.85(19) . . ?
C26 C24 P2 111.05(16) . . ?
C26 C24 H24 105.9 . . ?
C24 C25 H25A 109.5 . . ?
C24 C25 H25B 109.5 . . ?
C24 C25 H25C 109.5 . . ?
H25A C25 H25B 109.5 . . ?
H25A C25 H25C 109.5 . . ?
H25B C25 H25C 109.5 . . ?
C24 C26 H26A 109.5 . . ?
C24 C26 H26B 109.5 . . ?
C24 C26 H26C 109.5 . . ?
H26A C26 H26B 109.5 . . ?
H26A C26 H26C 109.5 . . ?
H26B C26 H26C 109.5 . . ?
C28 C27 Pt 130.50(16) . . ?
C28 C27 C32 115.31(19) . . ?
C32 C27 Pt 113.68(15) . . ?
C27 C28 H28 118.5 . . ?
C29 C28 C27 123.1(2) . . ?
C29 C28 H28 118.5 . . ?
C28 C29 H29 119.9 . . ?
C30 C29 C28 120.1(2) . . ?
C30 C29 H29 119.9 . . ?
C29 C30 H30 120.4 . . ?
C29 C30 C31 119.2(2) . . ?
C31 C30 H30 120.4 . . ?
C30 C31 H31 120.0 . . ?
C30 C31 C32 120.0(2) . . ?
C32 C31 H31 120.0 . . ?
C27 C32 C33 116.44(18) . . ?
C31 C32 C27 122.2(2) . . ?
C31 C32 C33 121.3(2) . . ?
N38 C33 C32 114.43(18) . . ?
N38 C33 C34 120.1(2) . . ?
C34 C33 C32 125.5(2) . . ?
C33 C34 H34 119.9 . . ?
C35 C34 C33 120.2(2) . . ?
C35 C34 H34 119.9 . . ?
C34 C35 H35 120.4 . . ?
C34 C35 C36 119.2(2) . . ?
C36 C35 H35 120.4 . . ?
C35 C36 H36 120.7 . . ?
C37 C36 C35 118.7(2) . . ?
C37 C36 H36 120.7 . . ?
N38 C37 C36 122.7(2) . . ?
N38 C37 H37 118.7 . . ?
C36 C37 H37 118.7 . . ?
C52 O51 C55 106.1(3) . . ?
O51 C52 H52A 110.1 . . ?
O51 C52 H52B 110.1 . . ?
O51 C52 C53 108.1(4) . . ?
H52A C52 H52B 108.4 . . ?
C53 C52 H52A 110.1 . . ?
C53 C52 H52B 110.1 . . ?
C52 C53 H53A 110.7 . . ?
C52 C53 H53B 110.7 . . ?
C52 C53 C54 105.2(4) . . ?
H53A C53 H53B 108.8 . . ?
C54 C53 H53A 110.7 . . ?
C54 C53 H53B 110.7 . . ?
C53 C54 H54A 110.7 . . ?
C53 C54 H54B 110.7 . . ?
H54A C54 H54B 108.8 . . ?
C55 C54 C53 105.3(4) . . ?
C55 C54 H54A 110.7 . . ?
C55 C54 H54B 110.7 . . ?
O51 C55 C54 106.2(4) . . ?
O51 C55 H55A 110.5 . . ?
O51 C55 H55B 110.5 . . ?
C54 C55 H55A 110.5 . . ?
C54 C55 H55B 110.5 . . ?
H55A C55 H55B 108.7 . . ?

loop_
_geom_bond_atom_site_label_1
_geom_bond_atom_site_label_2
_geom_bond_distance
_geom_bond_site_symmetry_2
_geom_bond_publ_flag
Pt P2 2.2260(5) . ?
Pt N38 2.1078(17) . ?
Pt C2 2.0591(19) . ?
Pt C27 2.070(2) . ?
P1 C1 1.801(2) . ?
P1 C8 1.782(2) . ?
P1 C15 1.824(2) . ?
P1 C18 1.819(2) . ?
P2 C10 1.832(2) . ?
P2 C21 1.848(2) . ?
P2 C24 1.859(2) . ?
N38 C33 1.358(3) . ?
N38 C37 1.350(3) . ?
C1 C2 1.369(3) . ?
C1 C9 1.478(3) . ?
C2 C3 1.494(3) . ?
C3 C4 1.390(3) . ?
C3 C8 1.407(3) . ?
C4 H4 0.9500 . ?
C4 C5 1.392(3) . ?
C5 H5 0.9500 . ?
C5 C6 1.393(3) . ?
C6 H6 0.9500 . ?
C6 C7 1.393(3) . ?
C7 H7 0.9500 . ?
C7 C8 1.393(3) . ?
C9 C10 1.419(3) . ?
C9 C14 1.397(3) . ?
C10 C11 1.400(3) . ?
C11 H11 0.9500 . ?
C11 C12 1.387(4) . ?
C12 H12 0.9500 . ?
C12 C13 1.377(4) . ?
C13 H13 0.9500 . ?
C13 C14 1.392(3) . ?
C14 H14 0.9500 . ?
C15 H15 1.0000 . ?
C15 C16 1.535(3) . ?
C15 C17 1.532(3) . ?
C16 H16A 0.9800 . ?
C16 H16B 0.9800 . ?
C16 H16C 0.9800 . ?
C17 H17A 0.9800 . ?
C17 H17B 0.9800 . ?
C17 H17C 0.9800 . ?
C18 H18 1.0000 . ?
C18 C19 1.528(4) . ?
C18 C20 1.526(3) . ?
C19 H19A 0.9800 . ?
C19 H19B 0.9800 . ?
C19 H19C 0.9800 . ?
C20 H20A 0.9800 . ?
C20 H20B 0.9800 . ?
C20 H20C 0.9800 . ?
C21 H21 1.0000 . ?
C21 C22 1.537(3) . ?
C21 C23 1.541(3) . ?
C22 H22A 0.9800 . ?
C22 H22B 0.9800 . ?
C22 H22C 0.9800 . ?
C23 H23A 0.9800 . ?
C23 H23B 0.9800 . ?
C23 H23C 0.9800 . ?
C24 H24 1.0000 . ?
C24 C25 1.534(3) . ?
C24 C26 1.535(3) . ?
C25 H25A 0.9800 . ?
C25 H25B 0.9800 . ?
C25 H25C 0.9800 . ?
C26 H26A 0.9800 . ?
C26 H26B 0.9800 . ?
C26 H26C 0.9800 . ?
C27 C28 1.400(3) . ?
C27 C32 1.412(3) . ?
C28 H28 0.9500 . ?
C28 C29 1.391(3) . ?
C29 H29 0.9500 . ?
C29 C30 1.383(4) . ?
C30 H30 0.9500 . ?
C30 C31 1.390(4) . ?
C31 H31 0.9500 . ?
C31 C32 1.403(3) . ?
C32 C33 1.465(3) . ?
C33 C34 1.397(3) . ?
C34 H34 0.9500 . ?
C34 C35 1.380(4) . ?
C35 H35 0.9500 . ?
C35 C36 1.385(4) . ?
C36 H36 0.9500 . ?
C36 C37 1.377(3) . ?
C37 H37 0.9500 . ?
O51 C52 1.393(5) . ?
O51 C55 1.437(6) . ?
C52 H52A 0.9900 . ?
C52 H52B 0.9900 . ?
C52 C53 1.450(6) . ?
C53 H53A 0.9900 . ?
C53 H53B 0.9900 . ?
C53 C54 1.496(6) . ?
C54 H54A 0.9900 . ?
C54 H54B 0.9900 . ?
C54 C55 1.465(6) . ?
C55 H55A 0.9900 . ?
C55 H55B 0.9900 . ?

loop_
_geom_torsion_atom_site_label_1
_geom_torsion_atom_site_label_2
_geom_torsion_atom_site_label_3
_geom_torsion_atom_site_label_4
_geom_torsion
_geom_torsion_site_symmetry_1
_geom_torsion_site_symmetry_2
_geom_torsion_site_symmetry_3
_geom_torsion_site_symmetry_4
_geom_torsion_publ_flag
Pt P2 C10 C9 51.80(18) . . . . ?
Pt P2 C10 C11 -126.33(18) . . . . ?
Pt P2 C21 C22 50.9(2) . . . . ?
Pt P2 C21 C23 -176.95(18) . . . . ?
Pt P2 C24 C25 -149.73(15) . . . . ?
Pt P2 C24 C26 81.66(17) . . . . ?
Pt N38 C33 C32 11.9(2) . . . . ?
Pt N38 C33 C34 -167.61(19) . . . . ?
Pt N38 C37 C36 167.56(18) . . . . ?
Pt C2 C3 C4 2.0(3) . . . . ?
Pt C2 C3 C8 -177.82(14) . . . . ?
Pt C27 C28 C29 173.87(19) . . . . ?
Pt C27 C32 C31 -176.38(19) . . . . ?
Pt C27 C32 C33 -0.1(3) . . . . ?
P1 C1 C2 Pt 175.21(11) . . . . ?
P1 C1 C2 C3 -5.6(2) . . . . ?
P1 C1 C9 C10 153.28(17) . . . . ?
P1 C1 C9 C14 -27.7(3) . . . . ?
P2 C10 C11 C12 178.99(19) . . . . ?
N38 C33 C34 C35 -1.2(4) . . . . ?
C1 P1 C8 C3 -3.74(16) . . . . ?
C1 P1 C8 C7 175.7(2) . . . . ?
C1 P1 C15 C16 37.1(2) . . . . ?
C1 P1 C15 C17 161.63(16) . . . . ?
C1 P1 C18 C19 60.2(2) . . . . ?
C1 P1 C18 C20 -64.3(2) . . . . ?
C1 C2 C3 C4 -177.3(2) . . . . ?
C1 C2 C3 C8 2.9(3) . . . . ?
C1 C9 C10 P2 -2.1(3) . . . . ?
C1 C9 C10 C11 176.0(2) . . . . ?
C1 C9 C14 C13 -176.3(2) . . . . ?
C2 C1 C9 C10 -30.0(3) . . . . ?
C2 C1 C9 C14 149.0(2) . . . . ?
C2 C3 C4 C5 179.1(2) . . . . ?
C2 C3 C8 P1 1.3(2) . . . . ?
C2 C3 C8 C7 -178.2(2) . . . . ?
C3 C4 C5 C6 -0.4(3) . . . . ?
C4 C3 C8 P1 -178.54(16) . . . . ?
C4 C3 C8 C7 1.9(3) . . . . ?
C4 C5 C6 C7 1.0(4) . . . . ?
C5 C6 C7 C8 -0.2(4) . . . . ?
C6 C7 C8 P1 179.31(18) . . . . ?
C6 C7 C8 C3 -1.3(3) . . . . ?
C8 P1 C1 C2 5.51(17) . . . . ?
C8 P1 C1 C9 -177.37(19) . . . . ?
C8 P1 C15 C16 -66.5(2) . . . . ?
C8 P1 C15 C17 58.01(19) . . . . ?
C8 P1 C18 C19 165.80(18) . . . . ?
C8 P1 C18 C20 41.2(2) . . . . ?
C8 C3 C4 C5 -1.1(3) . . . . ?
C9 C1 C2 Pt -1.9(3) . . . . ?
C9 C1 C2 C3 177.33(19) . . . . ?
C9 C10 C11 C12 0.8(3) . . . . ?
C10 P2 C21 C22 -66.09(19) . . . . ?
C10 P2 C21 C23 66.1(2) . . . . ?
C10 P2 C24 C25 -35.6(2) . . . . ?
C10 P2 C24 C26 -164.17(16) . . . . ?
C10 C9 C14 C13 2.8(4) . . . . ?
C10 C11 C12 C13 1.7(4) . . . . ?
C11 C12 C13 C14 -2.0(4) . . . . ?
C12 C13 C14 C9 -0.3(4) . . . . ?
C14 C9 C10 P2 178.80(18) . . . . ?
C14 C9 C10 C11 -3.0(3) . . . . ?
C15 P1 C1 C2 -108.82(16) . . . . ?
C15 P1 C1 C9 68.3(2) . . . . ?
C15 P1 C8 C3 112.69(16) . . . . ?
C15 P1 C8 C7 -67.8(2) . . . . ?
C15 P1 C18 C19 -70.6(2) . . . . ?
C15 P1 C18 C20 164.80(17) . . . . ?
C18 P1 C1 C2 121.46(16) . . . . ?
C18 P1 C1 C9 -61.4(2) . . . . ?
C18 P1 C8 C3 -123.69(15) . . . . ?
C18 P1 C8 C7 55.8(2) . . . . ?
C18 P1 C15 C16 169.51(17) . . . . ?
C18 P1 C15 C17 -65.95(19) . . . . ?
C21 P2 C10 C9 176.81(17) . . . . ?
C21 P2 C10 C11 -1.3(2) . . . . ?
C21 P2 C24 C25 79.55(19) . . . . ?
C21 P2 C24 C26 -49.06(19) . . . . ?
C24 P2 C10 C9 -69.39(19) . . . . ?
C24 P2 C10 C11 112.5(2) . . . . ?
C24 P2 C21 C22 -179.76(17) . . . . ?
C24 P2 C21 C23 -47.6(2) . . . . ?
C27 C28 C29 C30 0.0(4) . . . . ?
C27 C32 C33 N38 -7.9(3) . . . . ?
C27 C32 C33 C34 171.6(2) . . . . ?
C28 C27 C32 C31 -3.8(3) . . . . ?
C28 C27 C32 C33 172.6(2) . . . . ?
C28 C29 C30 C31 -1.9(4) . . . . ?
C29 C30 C31 C32 0.9(4) . . . . ?
C30 C31 C32 C27 2.0(4) . . . . ?
C30 C31 C32 C33 -174.1(2) . . . . ?
C31 C32 C33 N38 168.5(2) . . . . ?
C31 C32 C33 C34 -12.0(4) . . . . ?
C32 C27 C28 C29 2.8(3) . . . . ?
C32 C33 C34 C35 179.4(3) . . . . ?
C33 N38 C37 C36 0.8(3) . . . . ?
C33 C34 C35 C36 0.9(4) . . . . ?
C34 C35 C36 C37 0.2(4) . . . . ?
C35 C36 C37 N38 -1.1(4) . . . . ?
C37 N38 C33 C32 179.8(2) . . . . ?
C37 N38 C33 C34 0.3(3) . . . . ?
O51 C52 C53 C54 -18.7(6) . . . . ?
C52 O51 C55 C54 -29.3(5) . . . . ?
C52 C53 C54 C55 0.4(6) . . . . ?
C53 C54 C55 O51 17.2(5) . . . . ?
C55 O51 C52 C53 30.0(6) . . . . ?

loop_
_platon_squeeze_void_nr
_platon_squeeze_void_average_x
_platon_squeeze_void_average_y
_platon_squeeze_void_average_z
_platon_squeeze_void_volume
_platon_squeeze_void_count_electrons
_platon_squeeze_void_content
1 -0.000 -0.000 0.500 228 59 thf
2 0.665 0.201 0.477 16 1 ' '
3 1.000 0.500 -0.000 228 60 thf
4 0.665 0.299 0.977 16 1 ' '
5 0.335 0.701 0.023 17 1 ' '
6 0.335 0.799 0.523 17 1 ' '
